data_1508005
loop_
_publ_author_name
'Knobloch, Donald J.'
'Lobkovsky, Emil'
'Chirik, Paul J.'

_publ_section_title
;
 Dinitrogen cleavage and functionalization by carbon monoxide promoted by
 a hafnium complex.
;
_journal_issue 1
_journal_name_full 'Nature chemistry'
_journal_page_first 30
_journal_page_last 35
_journal_paper_doi 10.1038/nchem.477
_journal_volume 2
_journal_year 2010
_chemical_formula_moiety 'C42 H60 Hf2 N2 O2 Si2'
_chemical_formula_sum 'C42 H60 Hf2 N2 O2 Si2'
_chemical_formula_weight 1038.08
_chemical_name_systematic
; 
 ? 
;
_space_group_IT_number 2
_symmetry_cell_setting triclinic
_symmetry_space_group_name_Hall '-P 1'
_symmetry_space_group_name_H-M 'P -1'
_atom_sites_solution_hydrogens geom
_atom_sites_solution_primary direct
_atom_sites_solution_secondary difmap
_audit_creation_method SHELXL-97
_cell_angle_alpha 96.123(2)
_cell_angle_beta 92.498(2)
_cell_angle_gamma 95.596(2)
_cell_formula_units_Z 2
_cell_length_a 8.7137(5)
_cell_length_b 13.6257(8)
_cell_length_c 17.4952(11)
_cell_measurement_reflns_used 9889
_cell_measurement_temperature 173(2)
_cell_measurement_theta_max 31.40
_cell_measurement_theta_min 2.35
_cell_volume 2052.5(2)
_computing_cell_refinement 'Bruker SAINT+'
_computing_data_collection 'Bruker APEX2'
_computing_data_reduction 'Bruker SAINT+'
_computing_molecular_graphics 'Bruker SHELXTL'
_computing_publication_material 'Bruker SHELXTL'
_computing_structure_refinement 'SHELXL-97 (Sheldrick, 1997)'
_computing_structure_solution 'SHELXS-97 (Sheldrick, 1990)'
_diffrn_ambient_temperature 173(2)
_diffrn_measured_fraction_theta_full 0.994
_diffrn_measured_fraction_theta_max 0.994
_diffrn_measurement_device_type 'Bruker X8 APEX II diffractometer'
_diffrn_measurement_method 'phi and omega scans'
_diffrn_radiation_monochromator graphite
_diffrn_radiation_source 'fine-focus sealed tube'
_diffrn_radiation_type MoK\a
_diffrn_radiation_wavelength 0.71073
_diffrn_reflns_av_R_equivalents 0.0375
_diffrn_reflns_av_sigmaI/netI 0.0477
_diffrn_reflns_limit_h_max 12
_diffrn_reflns_limit_h_min -12
_diffrn_reflns_limit_k_max 19
_diffrn_reflns_limit_k_min -19
_diffrn_reflns_limit_l_max 14
_diffrn_reflns_limit_l_min -24
_diffrn_reflns_number 43067
_diffrn_reflns_theta_full 30.51
_diffrn_reflns_theta_max 30.51
_diffrn_reflns_theta_min 1.81
_exptl_absorpt_coefficient_mu 5.149
_exptl_absorpt_correction_T_max 0.6987
_exptl_absorpt_correction_T_min 0.3592
_exptl_absorpt_correction_type multi-scan
_exptl_absorpt_process_details SADABS
_exptl_crystal_colour 'light yellow'
_exptl_crystal_density_diffrn 1.680
_exptl_crystal_density_method 'not measured'
_exptl_crystal_description block
_exptl_crystal_F_000 1028
_exptl_crystal_size_max 0.25
_exptl_crystal_size_mid 0.15
_exptl_crystal_size_min 0.08
_refine_diff_density_max 1.240
_refine_diff_density_min -0.858
_refine_diff_density_rms 0.149
_refine_ls_extinction_method none
_refine_ls_goodness_of_fit_ref 1.069
_refine_ls_hydrogen_treatment riding
_refine_ls_matrix_type full
_refine_ls_number_parameters 465
_refine_ls_number_reflns 12447
_refine_ls_number_restraints 0
_refine_ls_restrained_S_all 1.069
_refine_ls_R_factor_all 0.0450
_refine_ls_R_factor_gt 0.0300
_refine_ls_shift/su_max 0.015
_refine_ls_shift/su_mean 0.000
_refine_ls_structure_factor_coef Fsqd
_refine_ls_weighting_details 'calc w=1/[\s^2^(Fo^2^)+(0.0222P)^2^+0.3146P] where P=(Fo^2^+2Fc^2^)/3'
_refine_ls_weighting_scheme calc
_refine_ls_wR_factor_gt 0.0578
_refine_ls_wR_factor_ref 0.0622
_reflns_number_gt 9720
_reflns_number_total 12447
_reflns_threshold_expression >2sigma(I)
_cod_data_source_file nchem.477-s3.cif
_cod_data_source_block djk9
_cod_depositor_comments
;
The following automatic conversions were performed:

'_symmetry_cell_setting' value 'Triclinic' changed to 'triclinic'
according to /home/saulius/struct/CIF-dictionaries/cif_core.dic
dictionary named 'cif_core.dic' version 2.4.1 from 2010-06-29.

Automatic conversion script
Id: cif_fix_values 1891 2012-01-12 08:04:46Z andrius 
;
_cod_original_sg_symbol_H-M P-1
_cod_database_code 1508005

loop_
_symmetry_equiv_pos_as_xyz
'x, y, z'
'-x, -y, -z'

loop_
_atom_site_label
_atom_site_type_symbol
_atom_site_fract_x
_atom_site_fract_y
_atom_site_fract_z
_atom_site_U_iso_or_equiv
_atom_site_adp_type
_atom_site_occupancy
_atom_site_symmetry_multiplicity
_atom_site_calc_flag
_atom_site_refinement_flags
Hf1 Hf 0.104116(11) 0.413456(7) 0.223421(5) 0.01711(3) Uani 1 1 d .
Hf2 Hf 0.316836(12) 0.804043(7) 0.299072(5) 0.01825(3) Uani 1 1 d .
Si1 Si 0.02117(9) 0.17659(5) 0.15537(4) 0.02553(17) Uani 1 1 d .
Si2 Si 0.34876(9) 1.04041(5) 0.36920(4) 0.02366(17) Uani 1 1 d .
O1 O 0.29492(18) 0.51006(12) 0.20961(9) 0.0206(4) Uani 1 1 d .
O2 O 0.12738(19) 0.70667(12) 0.31392(9) 0.0221(4) Uani 1 1 d .
N1 N 0.0444(2) 0.53659(15) 0.29007(11) 0.0200(5) Uani 1 1 d .
N2 N 0.3897(2) 0.67689(14) 0.24466(11) 0.0186(5) Uani 1 1 d .
C1 C -0.0276(3) 0.29311(18) 0.11727(14) 0.0217(6) Uani 1 1 d .
C2 C -0.1437(3) 0.35182(18) 0.14702(13) 0.0210(6) Uani 1 1 d .
H2B H -0.2400 0.3245 0.1696 0.025 Uiso 1 1 calc R
C3 C -0.1161(3) 0.44997(17) 0.12826(13) 0.0195(5) Uani 1 1 d .
C4 C 0.0233(3) 0.45560(18) 0.09003(13) 0.0216(6) Uani 1 1 d .
H4A H 0.0678 0.5139 0.0651 0.026 Uiso 1 1 calc R
C5 C 0.0768(3) 0.36013(18) 0.08312(14) 0.0239(6) Uani 1 1 d .
H5A H 0.1629 0.3403 0.0507 0.029 Uiso 1 1 calc R
C6 C 0.1197(3) 0.23932(17) 0.24809(14) 0.0220(6) Uani 1 1 d .
C7 C 0.0400(3) 0.28532(18) 0.31013(14) 0.0235(6) Uani 1 1 d .
C8 C 0.1453(3) 0.35441(18) 0.35683(14) 0.0250(6) Uani 1 1 d .
C9 C 0.2899(3) 0.35618(18) 0.32357(14) 0.0236(6) Uani 1 1 d .
C10 C 0.2756(3) 0.28685(18) 0.25624(14) 0.0210(6) Uani 1 1 d .
C11 C 0.1474(4) 0.1087(2) 0.09092(17) 0.0417(8) Uani 1 1 d .
H11A H 0.2275 0.1557 0.0737 0.063 Uiso 1 1 calc R
H11B H 0.0855 0.0743 0.0461 0.063 Uiso 1 1 calc R
H11C H 0.1960 0.0601 0.1188 0.063 Uiso 1 1 calc R
C12 C -0.1537(4) 0.0909(2) 0.16970(18) 0.0439(9) Uani 1 1 d .
H12A H -0.1298 0.0491 0.2100 0.066 Uiso 1 1 calc R
H12B H -0.1847 0.0488 0.1215 0.066 Uiso 1 1 calc R
H12C H -0.2382 0.1299 0.1851 0.066 Uiso 1 1 calc R
C13 C -0.2261(3) 0.53004(19) 0.13948(15) 0.0249(6) Uani 1 1 d .
C14 C -0.3489(3) 0.5118(2) 0.07232(16) 0.0346(7) Uani 1 1 d .
H14A H -0.2984 0.5137 0.0235 0.052 Uiso 1 1 calc R
H14B H -0.4199 0.5634 0.0775 0.052 Uiso 1 1 calc R
H14C H -0.4069 0.4466 0.0732 0.052 Uiso 1 1 calc R
C15 C -0.1410(3) 0.63344(18) 0.13877(17) 0.0316(7) Uani 1 1 d .
H15A H -0.0618 0.6459 0.1811 0.047 Uiso 1 1 calc R
H15B H -0.2147 0.6833 0.1450 0.047 Uiso 1 1 calc R
H15C H -0.0920 0.6375 0.0897 0.047 Uiso 1 1 calc R
C16 C -0.3077(3) 0.5246(2) 0.21482(16) 0.0326(7) Uani 1 1 d .
H16A H -0.3661 0.4593 0.2141 0.049 Uiso 1 1 calc R
H16B H -0.3785 0.5763 0.2204 0.049 Uiso 1 1 calc R
H16C H -0.2308 0.5349 0.2582 0.049 Uiso 1 1 calc R
C17 C -0.1246(3) 0.2600(2) 0.33015(16) 0.0372(8) Uani 1 1 d .
H17A H -0.1282 0.2089 0.3656 0.056 Uiso 1 1 calc R
H17B H -0.1878 0.2350 0.2831 0.056 Uiso 1 1 calc R
H17C H -0.1648 0.3196 0.3547 0.056 Uiso 1 1 calc R
C18 C 0.1093(3) 0.4119(2) 0.43094(14) 0.0336(7) Uani 1 1 d .
H18A H 0.0365 0.4598 0.4201 0.050 Uiso 1 1 calc R
H18B H 0.2047 0.4473 0.4559 0.050 Uiso 1 1 calc R
H18C H 0.0631 0.3661 0.4651 0.050 Uiso 1 1 calc R
C19 C 0.4360(3) 0.41797(19) 0.35480(16) 0.0300(7) Uani 1 1 d .
H19A H 0.4461 0.4799 0.3308 0.045 Uiso 1 1 calc R
H19B H 0.5248 0.3811 0.3433 0.045 Uiso 1 1 calc R
H19C H 0.4322 0.4332 0.4107 0.045 Uiso 1 1 calc R
C20 C 0.4045(3) 0.2658(2) 0.20430(16) 0.0313(7) Uani 1 1 d .
H20A H 0.3926 0.2994 0.1579 0.047 Uiso 1 1 calc R
H20B H 0.4009 0.1941 0.1898 0.047 Uiso 1 1 calc R
H20C H 0.5039 0.2902 0.2314 0.047 Uiso 1 1 calc R
C21 C 0.4115(3) 0.92694(18) 0.40871(13) 0.0230(6) Uani 1 1 d .
C22 C 0.5449(3) 0.87863(19) 0.38395(14) 0.0258(6) Uani 1 1 d .
C23 C 0.5261(3) 0.77949(19) 0.40145(14) 0.0272(6) Uani 1 1 d .
C24 C 0.3834(3) 0.76310(19) 0.43470(14) 0.0262(6) Uani 1 1 d .
C25 C 0.3119(3) 0.85241(19) 0.43848(14) 0.0244(6) Uani 1 1 d .
C26 C 0.2818(3) 0.97684(17) 0.27176(13) 0.0213(6) Uani 1 1 d .
C27 C 0.3848(3) 0.94059(18) 0.21644(13) 0.0212(6) Uani 1 1 d .
H27A H 0.4921 0.9716 0.2113 0.025 Uiso 1 1 calc R
C28 C 0.3057(3) 0.86523(18) 0.16238(13) 0.0231(6) Uani 1 1 d .
C29 C 0.1524(3) 0.85121(19) 0.18610(14) 0.0226(6) Uani 1 1 d .
H29A H 0.0655 0.8076 0.1570 0.027 Uiso 1 1 calc R
C30 C 0.1378(3) 0.91881(18) 0.25282(14) 0.0231(6) Uani 1 1 d .
H30A H 0.0380 0.9324 0.2760 0.028 Uiso 1 1 calc R
C31 C 0.1895(3) 1.0965(2) 0.41950(16) 0.0371(8) Uani 1 1 d .
H31A H 0.2170 1.1087 0.4749 0.056 Uiso 1 1 calc R
H31B H 0.0947 1.0509 0.4107 0.056 Uiso 1 1 calc R
H31C H 0.1729 1.1593 0.3995 0.056 Uiso 1 1 calc R
C32 C 0.5089(3) 1.1388(2) 0.36578(17) 0.0356(8) Uani 1 1 d .
H32A H 0.5740 1.1451 0.4135 0.053 Uiso 1 1 calc R
H32B H 0.4668 1.2019 0.3602 0.053 Uiso 1 1 calc R
H32C H 0.5709 1.1216 0.3218 0.053 Uiso 1 1 calc R
C33 C 0.3676(3) 0.81854(19) 0.08913(14) 0.0275(6) Uani 1 1 d .
C34 C 0.2807(4) 0.7170(2) 0.06169(16) 0.0393(8) Uani 1 1 d .
H34A H 0.2965 0.6712 0.1002 0.059 Uiso 1 1 calc R
H34B H 0.3196 0.6909 0.0127 0.059 Uiso 1 1 calc R
H34C H 0.1702 0.7238 0.0546 0.059 Uiso 1 1 calc R
C35 C 0.3447(4) 0.8867(2) 0.02648(16) 0.0466(9) Uani 1 1 d .
H35A H 0.2344 0.8934 0.0184 0.070 Uiso 1 1 calc R
H35B H 0.3845 0.8582 -0.0216 0.070 Uiso 1 1 calc R
H35C H 0.4004 0.9522 0.0425 0.070 Uiso 1 1 calc R
C36 C 0.5400(3) 0.8087(2) 0.10020(17) 0.0418(8) Uani 1 1 d .
H36A H 0.5962 0.8747 0.1129 0.063 Uiso 1 1 calc R
H36B H 0.5771 0.7768 0.0526 0.063 Uiso 1 1 calc R
H36C H 0.5574 0.7683 0.1422 0.063 Uiso 1 1 calc R
C37 C 0.6892(3) 0.9246(2) 0.35179(18) 0.0370(8) Uani 1 1 d .
H37A H 0.6768 0.9936 0.3440 0.056 Uiso 1 1 calc R
H37B H 0.7069 0.8873 0.3025 0.056 Uiso 1 1 calc R
H37C H 0.7776 0.9228 0.3880 0.056 Uiso 1 1 calc R
C38 C 0.6443(3) 0.7061(2) 0.39056(18) 0.0385(8) Uani 1 1 d .
H38A H 0.7334 0.7363 0.3661 0.058 Uiso 1 1 calc R
H38B H 0.5984 0.6468 0.3578 0.058 Uiso 1 1 calc R
H38C H 0.6779 0.6875 0.4408 0.058 Uiso 1 1 calc R
C39 C 0.3190(4) 0.6680(2) 0.46342(16) 0.0367(8) Uani 1 1 d .
H39A H 0.2175 0.6765 0.4838 0.055 Uiso 1 1 calc R
H39B H 0.3891 0.6512 0.5043 0.055 Uiso 1 1 calc R
H39C H 0.3083 0.6144 0.4209 0.055 Uiso 1 1 calc R
C40 C 0.1562(3) 0.8625(2) 0.46989(15) 0.0342(7) Uani 1 1 d .
H40A H 0.1294 0.9302 0.4670 0.051 Uiso 1 1 calc R
H40B H 0.1586 0.8483 0.5237 0.051 Uiso 1 1 calc R
H40C H 0.0788 0.8154 0.4395 0.051 Uiso 1 1 calc R
C41 C 0.2890(3) 0.60230(18) 0.24401(13) 0.0187(5) Uani 1 1 d .
C42 C 0.1392(3) 0.61251(18) 0.28585(13) 0.0177(5) Uani 1 1 d .

loop_
_atom_site_aniso_label
_atom_site_aniso_U_11
_atom_site_aniso_U_22
_atom_site_aniso_U_33
_atom_site_aniso_U_23
_atom_site_aniso_U_13
_atom_site_aniso_U_12
Hf1 0.02012(5) 0.01385(5) 0.01748(5) 0.00275(4) -0.00149(4) 0.00234(4)
Hf2 0.02286(6) 0.01455(5) 0.01680(5) 0.00093(4) -0.00303(4) 0.00186(4)
Si1 0.0336(4) 0.0152(3) 0.0271(4) 0.0017(3) -0.0050(3) 0.0028(3)
Si2 0.0358(4) 0.0154(3) 0.0191(3) -0.0002(3) -0.0035(3) 0.0034(3)
O1 0.0199(9) 0.0169(9) 0.0248(8) -0.0006(7) 0.0013(7) 0.0042(7)
O2 0.0237(9) 0.0175(9) 0.0245(8) -0.0004(7) 0.0017(7) 0.0022(7)
N1 0.0216(11) 0.0197(10) 0.0188(9) 0.0022(8) 0.0000(8) 0.0023(9)
N2 0.0186(10) 0.0161(10) 0.0213(9) 0.0035(8) -0.0023(8) 0.0021(8)
C1 0.0251(13) 0.0183(13) 0.0198(11) -0.0032(10) -0.0040(10) 0.0004(11)
C2 0.0229(13) 0.0193(13) 0.0203(11) 0.0017(10) -0.0015(10) 0.0009(11)
C3 0.0218(13) 0.0168(12) 0.0193(11) 0.0009(9) -0.0037(10) 0.0027(10)
C4 0.0291(14) 0.0199(13) 0.0165(10) 0.0048(10) -0.0008(10) 0.0042(11)
C5 0.0293(14) 0.0237(13) 0.0194(11) 0.0017(10) -0.0006(10) 0.0083(11)
C6 0.0290(14) 0.0137(12) 0.0246(12) 0.0079(10) -0.0020(11) 0.0042(10)
C7 0.0277(14) 0.0205(13) 0.0241(12) 0.0105(10) 0.0007(11) 0.0029(11)
C8 0.0369(15) 0.0201(13) 0.0201(11) 0.0081(10) 0.0006(11) 0.0075(12)
C9 0.0288(14) 0.0181(12) 0.0238(12) 0.0051(10) -0.0072(11) 0.0032(11)
C10 0.0224(13) 0.0177(12) 0.0246(12) 0.0101(10) -0.0010(10) 0.0031(10)
C11 0.059(2) 0.0293(16) 0.0368(16) -0.0068(13) -0.0058(15) 0.0178(15)
C12 0.053(2) 0.0274(16) 0.0477(18) 0.0087(14) -0.0170(16) -0.0097(15)
C13 0.0218(13) 0.0235(13) 0.0288(13) -0.0006(11) -0.0074(11) 0.0072(11)
C14 0.0310(15) 0.0343(16) 0.0374(15) -0.0052(13) -0.0130(13) 0.0142(13)
C15 0.0321(15) 0.0202(14) 0.0414(16) -0.0005(12) -0.0119(13) 0.0073(12)
C16 0.0258(14) 0.0348(16) 0.0376(15) -0.0025(13) 0.0047(12) 0.0110(12)
C17 0.0364(17) 0.0449(18) 0.0326(14) 0.0145(13) 0.0072(13) 0.0021(14)
C18 0.0491(18) 0.0321(16) 0.0199(12) 0.0031(11) -0.0001(12) 0.0062(14)
C19 0.0301(15) 0.0251(14) 0.0338(14) 0.0033(12) -0.0117(12) 0.0042(12)
C20 0.0288(15) 0.0297(15) 0.0373(15) 0.0044(12) 0.0003(12) 0.0118(12)
C21 0.0315(14) 0.0198(13) 0.0169(11) 0.0009(10) -0.0045(10) 0.0020(11)
C22 0.0309(14) 0.0228(13) 0.0225(12) -0.0018(11) -0.0065(11) 0.0051(12)
C23 0.0348(15) 0.0270(14) 0.0184(11) -0.0009(11) -0.0120(11) 0.0057(12)
C24 0.0395(16) 0.0217(13) 0.0168(11) 0.0034(10) -0.0096(11) 0.0033(12)
C25 0.0347(15) 0.0216(13) 0.0164(11) 0.0010(10) -0.0032(11) 0.0041(12)
C26 0.0306(14) 0.0149(12) 0.0184(11) 0.0031(9) -0.0019(10) 0.0024(11)
C27 0.0226(13) 0.0187(12) 0.0222(11) 0.0041(10) -0.0022(10) 0.0020(10)
C28 0.0349(15) 0.0174(12) 0.0175(11) 0.0037(10) -0.0041(11) 0.0062(11)
C29 0.0243(13) 0.0231(13) 0.0206(11) 0.0063(10) -0.0057(10) 0.0022(11)
C30 0.0266(14) 0.0199(13) 0.0240(12) 0.0039(10) -0.0042(11) 0.0087(11)
C31 0.0567(19) 0.0285(15) 0.0291(14) 0.0031(12) 0.0055(14) 0.0186(14)
C32 0.0454(18) 0.0241(15) 0.0348(15) 0.0022(12) -0.0110(14) -0.0028(13)
C33 0.0398(16) 0.0244(14) 0.0198(11) 0.0032(10) 0.0019(11) 0.0104(12)
C34 0.064(2) 0.0288(16) 0.0241(13) -0.0048(12) -0.0018(14) 0.0092(15)
C35 0.081(2) 0.0391(18) 0.0240(14) 0.0068(13) 0.0116(15) 0.0204(17)
C36 0.0415(17) 0.0481(19) 0.0379(16) -0.0007(14) 0.0137(14) 0.0158(15)
C37 0.0290(15) 0.0350(17) 0.0456(17) 0.0028(14) -0.0068(14) 0.0020(13)
C38 0.0401(17) 0.0312(16) 0.0426(17) -0.0039(13) -0.0137(14) 0.0110(14)
C39 0.058(2) 0.0236(14) 0.0290(14) 0.0081(12) -0.0059(14) 0.0021(14)
C40 0.0496(18) 0.0310(15) 0.0234(12) 0.0046(12) 0.0092(12) 0.0052(14)
C41 0.0226(13) 0.0192(12) 0.0156(10) 0.0052(9) -0.0040(10) 0.0069(10)
C42 0.0184(12) 0.0210(12) 0.0142(10) 0.0033(9) -0.0031(9) 0.0044(10)

loop_
_atom_type_symbol
_atom_type_description
_atom_type_scat_dispersion_real
_atom_type_scat_dispersion_imag
_atom_type_scat_source
C C 0.0033 0.0016 'International Tables Vol C Tables 4.2.6.8 and 6.1.1.4'
H H 0.0000 0.0000 'International Tables Vol C Tables 4.2.6.8 and 6.1.1.4'
N N 0.0061 0.0033 'International Tables Vol C Tables 4.2.6.8 and 6.1.1.4'
O O 0.0106 0.0060 'International Tables Vol C Tables 4.2.6.8 and 6.1.1.4'
Si Si 0.0817 0.0704 'International Tables Vol C Tables 4.2.6.8 and 6.1.1.4'
Hf Hf -0.5830 6.1852 'International Tables Vol C Tables 4.2.6.8 and 6.1.1.4'

loop_
_geom_angle_atom_site_label_1
_geom_angle_atom_site_label_2
_geom_angle_atom_site_label_3
_geom_angle
O1 Hf1 N1 81.24(7)
O1 Hf1 C7 135.28(7)
N1 Hf1 C7 99.69(8)
O1 Hf1 C6 123.21(8)
N1 Hf1 C6 132.91(8)
C7 Hf1 C6 33.75(8)
O1 Hf1 C5 91.23(8)
N1 Hf1 C5 132.76(8)
C7 Hf1 C5 117.04(8)
C6 Hf1 C5 89.83(8)
O1 Hf1 C10 89.86(7)
N1 Hf1 C10 129.87(8)
C7 Hf1 C10 55.17(8)
C6 Hf1 C10 33.79(8)
C5 Hf1 C10 96.40(8)
O1 Hf1 C1 123.83(7)
N1 Hf1 C1 135.27(8)
C7 Hf1 C1 86.73(8)
C6 Hf1 C1 67.88(8)
C5 Hf1 C1 33.17(8)
C10 Hf1 C1 89.99(8)
O1 Hf1 C2 136.04(7)
N1 Hf1 C2 102.38(8)
C7 Hf1 C2 87.89(8)
C6 Hf1 C2 86.47(8)
C5 Hf1 C2 53.96(8)
C10 Hf1 C2 117.05(8)
C1 Hf1 C2 33.18(8)
O1 Hf1 C4 82.87(7)
N1 Hf1 C4 100.06(8)
C7 Hf1 C4 139.30(8)
C6 Hf1 C4 120.81(8)
C5 Hf1 C4 32.76(8)
C10 Hf1 C4 127.78(8)
C1 Hf1 C4 54.68(8)
C2 Hf1 C4 53.21(8)
O1 Hf1 C9 81.47(7)
N1 Hf1 C9 97.29(8)
C7 Hf1 C9 53.92(8)
C6 Hf1 C9 54.87(8)
C5 Hf1 C9 127.79(8)
C10 Hf1 C9 32.64(8)
C1 Hf1 C9 120.83(8)
C2 Hf1 C9 139.57(8)
C4 Hf1 C9 154.51(8)
O1 Hf1 C8 105.99(7)
N1 Hf1 C8 81.28(8)
C7 Hf1 C8 32.48(8)
C6 Hf1 C8 54.77(8)
C5 Hf1 C8 144.54(8)
C10 Hf1 C8 53.96(8)
C1 Hf1 C8 118.48(8)
C2 Hf1 C8 117.92(8)
C4 Hf1 C8 171.13(8)
C9 Hf1 C8 31.86(8)
O1 Hf1 C3 107.60(7)
N1 Hf1 C3 84.38(7)
C7 Hf1 C3 117.03(8)
C6 Hf1 C3 117.86(8)
C5 Hf1 C3 53.56(8)
C10 Hf1 C3 144.29(8)
C1 Hf1 C3 54.35(8)
C2 Hf1 C3 31.96(8)
C4 Hf1 C3 31.77(8)
C9 Hf1 C3 170.93(8)
C8 Hf1 C3 140.78(8)
N2 Hf2 O2 81.24(7)
N2 Hf2 C25 127.66(8)
O2 Hf2 C25 85.08(8)
N2 Hf2 C21 136.30(8)
O2 Hf2 C21 117.67(8)
C25 Hf2 C21 33.69(8)
N2 Hf2 C30 130.60(8)
O2 Hf2 C30 88.41(8)
C25 Hf2 C30 98.98(8)
C21 Hf2 C30 91.00(8)
N2 Hf2 C22 103.79(8)
O2 Hf2 C22 133.87(8)
C25 Hf2 C22 55.16(9)
C21 Hf2 C22 34.03(8)
C30 Hf2 C22 117.41(8)
N2 Hf2 C26 138.85(8)
O2 Hf2 C26 119.99(8)
C25 Hf2 C26 91.10(8)
C21 Hf2 C26 68.23(8)
C30 Hf2 C26 33.19(8)
C22 Hf2 C26 86.40(8)
N2 Hf2 C27 106.86(8)
O2 Hf2 C27 137.37(7)
C25 Hf2 C27 116.91(8)
C21 Hf2 C27 85.70(8)
C30 Hf2 C27 54.02(8)
C22 Hf2 C27 85.89(8)
C26 Hf2 C27 33.15(8)
N2 Hf2 C24 94.94(8)
O2 Hf2 C24 80.13(8)
C25 Hf2 C24 32.79(8)
C21 Hf2 C24 55.02(8)
C30 Hf2 C24 130.72(8)
C22 Hf2 C24 53.87(9)
C26 Hf2 C24 121.80(8)
C27 Hf2 C24 138.12(8)
N2 Hf2 C29 97.94(8)
O2 Hf2 C29 84.63(7)
C25 Hf2 C29 130.75(8)
C21 Hf2 C29 121.51(8)
C30 Hf2 C29 32.77(8)
C22 Hf2 C29 137.80(8)
C26 Hf2 C29 54.52(8)
C27 Hf2 C29 53.05(8)
C24 Hf2 C29 158.29(9)
N2 Hf2 C23 82.56(8)
O2 Hf2 C23 107.02(8)
C25 Hf2 C23 53.97(9)
C21 Hf2 C23 54.91(8)
C30 Hf2 C23 145.91(8)
C22 Hf2 C23 32.34(8)
C26 Hf2 C23 118.21(8)
C27 Hf2 C23 115.47(8)
C24 Hf2 C23 31.82(9)
C29 Hf2 C23 168.24(9)
N2 Hf2 C28 85.66(8)
O2 Hf2 C28 111.55(7)
C25 Hf2 C28 145.59(8)
C21 Hf2 C28 117.45(8)
C30 Hf2 C28 53.81(8)
C22 Hf2 C28 114.54(8)
C26 Hf2 C28 54.51(8)
C27 Hf2 C28 32.09(7)
C24 Hf2 C28 168.22(9)
C29 Hf2 C28 31.74(8)
C23 Hf2 C28 137.24(9)
C11 Si1 C1 111.37(13)
C11 Si1 C12 108.43(14)
C1 Si1 C12 112.78(13)
C11 Si1 C6 114.85(13)
C1 Si1 C6 95.66(10)
C12 Si1 C6 113.41(13)
C32 Si2 C31 108.10(14)
C32 Si2 C26 112.83(12)
C31 Si2 C26 111.74(13)
C32 Si2 C21 113.12(13)
C31 Si2 C21 114.94(12)
C26 Si2 C21 95.87(11)
C41 O1 Hf1 114.17(14)
C42 O2 Hf2 114.44(14)
C42 N1 Hf1 111.92(16)
C41 N2 Hf2 112.15(16)
C5 C1 C2 105.1(2)
C5 C1 Si1 125.50(19)
C2 C1 Si1 123.97(19)
C5 C1 Hf1 72.57(13)
C2 C1 Hf1 73.85(13)
Si1 C1 Hf1 97.86(10)
C3 C2 C1 110.3(2)
C3 C2 Hf1 77.65(14)
C1 C2 Hf1 72.97(14)
C2 C3 C4 106.8(2)
C2 C3 C13 125.8(2)
C4 C3 C13 127.0(2)
C2 C3 Hf1 70.39(13)
C4 C3 Hf1 71.90(13)
C13 C3 Hf1 127.85(15)
C3 C4 C5 108.2(2)
C3 C4 Hf1 76.33(14)
C5 C4 Hf1 70.93(13)
C4 C5 C1 109.4(2)
C4 C5 Hf1 76.30(14)
C1 C5 Hf1 74.25(14)
C7 C6 C10 105.9(2)
C7 C6 Si1 123.90(19)
C10 C6 Si1 125.07(19)
C7 C6 Hf1 73.12(14)
C10 C6 Hf1 73.61(13)
Si1 C6 Hf1 98.39(10)
C8 C7 C6 109.1(2)
C8 C7 C17 123.0(2)
C6 C7 C17 127.6(2)
C8 C7 Hf1 77.60(14)
C6 C7 Hf1 73.13(14)
C17 C7 Hf1 120.61(17)
C9 C8 C7 108.1(2)
C9 C8 C18 126.5(2)
C7 C8 C18 125.3(2)
C9 C8 Hf1 73.93(14)
C7 C8 Hf1 69.93(14)
C18 C8 Hf1 123.96(17)
C8 C9 C10 108.3(2)
C8 C9 C19 126.2(2)
C10 C9 C19 125.5(2)
C8 C9 Hf1 74.21(14)
C10 C9 Hf1 70.53(13)
C19 C9 Hf1 122.57(17)
C9 C10 C6 108.5(2)
C9 C10 C20 125.0(2)
C6 C10 C20 126.5(2)
C9 C10 Hf1 76.83(14)
C6 C10 Hf1 72.59(13)
C20 C10 Hf1 118.14(17)
C3 C13 C15 111.2(2)
C3 C13 C16 111.1(2)
C15 C13 C16 109.6(2)
C3 C13 C14 107.8(2)
C15 C13 C14 108.6(2)
C16 C13 C14 108.4(2)
C25 C21 C22 105.7(2)
C25 C21 Si2 125.4(2)
C22 C21 Si2 123.84(19)
C25 C21 Hf2 73.04(13)
C22 C21 Hf2 74.08(14)
Si2 C21 Hf2 98.13(10)
C23 C22 C21 108.5(2)
C23 C22 C37 123.4(2)
C21 C22 C37 127.9(2)
C23 C22 Hf2 76.85(15)
C21 C22 Hf2 71.89(14)
C37 C22 Hf2 121.84(18)
C24 C23 C22 108.5(2)
C24 C23 C38 126.0(3)
C22 C23 C38 125.4(3)
C24 C23 Hf2 73.29(14)
C22 C23 Hf2 70.81(14)
C38 C23 Hf2 124.61(17)
C23 C24 C25 108.2(2)
C23 C24 C39 126.1(3)
C25 C24 C39 125.7(3)
C23 C24 Hf2 74.88(14)
C25 C24 Hf2 70.14(13)
C39 C24 Hf2 122.00(17)
C24 C25 C21 109.1(2)
C24 C25 C40 123.3(2)
C21 C25 C40 127.6(2)
C24 C25 Hf2 77.06(14)
C21 C25 Hf2 73.27(14)
C40 C25 Hf2 116.54(17)
C30 C26 C27 105.5(2)
C30 C26 Si2 125.77(19)
C27 C26 Si2 123.21(19)
C30 C26 Hf2 72.92(14)
C27 C26 Hf2 74.21(14)
Si2 C26 Hf2 97.25(10)
C28 C27 C26 110.5(2)
C28 C27 Hf2 77.80(14)
C26 C27 Hf2 72.64(14)
C27 C28 C29 106.2(2)
C27 C28 C33 126.6(2)
C29 C28 C33 126.8(2)
C27 C28 Hf2 70.11(13)
C29 C28 Hf2 72.13(14)
C33 C28 Hf2 127.93(17)
C28 C29 C30 108.7(2)
C28 C29 Hf2 76.14(14)
C30 C29 Hf2 70.50(13)
C26 C30 C29 109.0(2)
C26 C30 Hf2 73.89(14)
C29 C30 Hf2 76.73(14)
C28 C33 C36 110.8(2)
C28 C33 C34 111.8(2)
C36 C33 C34 109.8(2)
C28 C33 C35 107.9(2)
C36 C33 C35 108.4(2)
C34 C33 C35 107.9(2)
N2 C41 O1 127.7(2)
N2 C41 C42 120.2(2)
O1 C41 C42 112.0(2)
N2 C41 Hf2 42.89(12)
O1 C41 Hf2 170.11(17)
C42 C41 Hf2 77.42(13)
N1 C42 O2 128.1(2)
N1 C42 C41 120.1(2)
O2 C42 C41 111.7(2)
N1 C42 Hf1 43.16(12)
O2 C42 Hf1 169.32(16)
C41 C42 Hf1 77.31(13)

loop_
_geom_bond_atom_site_label_1
_geom_bond_atom_site_label_2
_geom_bond_distance
Hf1 O1 2.0570(16)
Hf1 N1 2.062(2)
Hf1 C7 2.472(2)
Hf1 C6 2.472(2)
Hf1 C5 2.479(2)
Hf1 C10 2.486(2)
Hf1 C1 2.501(2)
Hf1 C2 2.512(2)
Hf1 C4 2.548(2)
Hf1 C9 2.567(2)
Hf1 C8 2.570(2)
Hf1 C3 2.605(2)
Hf2 N2 2.0557(19)
Hf2 O2 2.0584(17)
Hf2 C25 2.461(2)
Hf2 C21 2.464(2)
Hf2 C30 2.484(2)
Hf2 C22 2.493(3)
Hf2 C26 2.497(2)
Hf2 C27 2.517(2)
Hf2 C24 2.550(2)
Hf2 C29 2.565(2)
Hf2 C23 2.570(2)
Hf2 C28 2.616(2)
Si1 C11 1.849(3)
Si1 C1 1.865(3)
Si1 C12 1.870(3)
Si1 C6 1.881(3)
Si2 C32 1.846(3)
Si2 C31 1.858(3)
Si2 C26 1.870(2)
Si2 C21 1.878(3)
O1 C41 1.341(3)
O2 C42 1.339(3)
N1 C42 1.270(3)
N2 C41 1.275(3)
C1 C5 1.422(4)
C1 C2 1.431(3)
C2 C3 1.411(3)
C3 C4 1.411(3)
C3 C13 1.524(3)
C4 C5 1.419(3)
C6 C7 1.435(3)
C6 C10 1.441(3)
C7 C8 1.413(3)
C7 C17 1.507(4)
C8 C9 1.410(4)
C8 C18 1.503(3)
C9 C10 1.422(3)
C9 C19 1.504(3)
C10 C20 1.505(4)
C13 C15 1.528(4)
C13 C16 1.530(4)
C13 C14 1.538(3)
C21 C25 1.427(4)
C21 C22 1.451(4)
C22 C23 1.412(4)
C22 C37 1.508(4)
C23 C24 1.404(4)
C23 C38 1.508(4)
C24 C25 1.417(4)
C24 C39 1.506(4)
C25 C40 1.499(4)
C26 C30 1.423(3)
C26 C27 1.430(3)
C27 C28 1.422(3)
C28 C29 1.417(4)
C28 C33 1.514(3)
C29 C30 1.426(3)
C33 C36 1.527(4)
C33 C34 1.530(4)
C33 C35 1.529(4)
C41 C42 1.534(3)
